data_2012576
loop_
_publ_author_name
'Boitsov, Stepan'
'Songstad, Jon'
'T\"ornroos, Karl W.'

_publ_section_title
;
 [4-(Trifluoromethyl)phenyl]acetonitrile
;
_journal_issue 3
_journal_name_full 'Acta Crystallographica Section C'
_journal_page_first o145
_journal_page_last o147
_journal_paper_doi 10.1107/S0108270102000707
_journal_volume 58
_journal_year 2002
_chemical_formula_iupac 'C9 H6 F3 N'
_chemical_formula_moiety 'C9 H6 F3 N'
_chemical_formula_sum 'C9 H6 F3 N'
_chemical_formula_weight 185.15
_chemical_melting_point 321.6(5)
_chemical_name_common 4-Trifluoromethylphenylacetonitrile
_chemical_name_systematic
;
 [4-(trifluoromethyl)phenyl]acetonitrile
;
_space_group_IT_number 14
_symmetry_cell_setting monoclinic
_symmetry_space_group_name_Hall '-P 2yn'
_symmetry_space_group_name_H-M 'P 1 21/n 1'
_atom_sites_solution_hydrogens geom
_atom_sites_solution_primary direct
_atom_sites_solution_secondary difmap
_audit_creation_method SHELXL-97
_cell_angle_alpha 90
_cell_angle_beta 94.67(3)
_cell_angle_gamma 90
_cell_formula_units_Z 4
_cell_length_a 11.9085(15)
_cell_length_b 5.5168(7)
_cell_length_c 12.2376(15)
_cell_measurement_reflns_used 4798
_cell_measurement_temperature 123(2)
_cell_measurement_theta_max 28.2
_cell_measurement_theta_min 2.3
_cell_volume 801.30(18)
_computing_cell_refinement 'SAINT (Bruker, 2001)'
_computing_data_collection 'SMART (Bruker, 1999)'
_computing_data_reduction SAINT
_computing_molecular_graphics 'SHELXTL/PC (Sheldrick, 2001a)'
_computing_publication_material 'SHELXTL/PC and PLATON (Spek, 2001)'
_computing_structure_refinement 'SHELXL97 (Sheldrick, 2001b)'
_computing_structure_solution 'SHELXS97 (Sheldrick, 1990)'
_diffrn_ambient_temperature 123(2)
_diffrn_measured_fraction_theta_full 2.00
_diffrn_measured_fraction_theta_max 1.00
_diffrn_measurement_device_type 'Bruker AXS SMART 2K CCD'
_diffrn_measurement_method \w
_diffrn_radiation_monochromator graphite
_diffrn_radiation_source 'normal-focus sealed tube'
_diffrn_radiation_type MoK\a
_diffrn_radiation_wavelength .71073
_diffrn_reflns_av_R_equivalents .0444
_diffrn_reflns_av_sigmaI/netI .0290
_diffrn_reflns_limit_h_max 15
_diffrn_reflns_limit_h_min -15
_diffrn_reflns_limit_k_max 7
_diffrn_reflns_limit_k_min -7
_diffrn_reflns_limit_l_max 16
_diffrn_reflns_limit_l_min -16
_diffrn_reflns_number 11234
_diffrn_reflns_theta_full 28.3
_diffrn_reflns_theta_max 28.3
_diffrn_reflns_theta_min 2.3
_diffrn_standards_decay_% 0
_diffrn_standards_number 149
_exptl_absorpt_coefficient_mu .140
_exptl_absorpt_correction_T_max .991
_exptl_absorpt_correction_T_min .937
_exptl_absorpt_correction_type numerical
_exptl_absorpt_process_details '(SHELXTL/PC; Sheldrick 2001a)'
_exptl_crystal_colour colourless
_exptl_crystal_density_diffrn 1.535
_exptl_crystal_density_method 'not measured'
_exptl_crystal_description needle
_exptl_crystal_F_000 376
_exptl_crystal_size_max .55
_exptl_crystal_size_mid .124
_exptl_crystal_size_min .100
_refine_diff_density_max .47
_refine_diff_density_min -.34
_refine_ls_extinction_method none
_refine_ls_goodness_of_fit_ref 1.002
_refine_ls_hydrogen_treatment constr
_refine_ls_matrix_type full
_refine_ls_number_parameters 118
_refine_ls_number_reflns 1984
_refine_ls_number_restraints 0
_refine_ls_restrained_S_all 1.002
_refine_ls_R_factor_all .0556
_refine_ls_R_factor_gt .0439
_refine_ls_shift/su_max <0.001
_refine_ls_shift/su_mean .000
_refine_ls_structure_factor_coef Fsqd
_refine_ls_weighting_details 'calc w = 1/[\s^2^(Fo^2^)+(0.0895P)^2^] where P = (Fo^2^+2Fc^2^)/3'
_refine_ls_weighting_scheme calc
_refine_ls_wR_factor_gt .1187
_refine_ls_wR_factor_ref .1248
_reflns_number_gt 1541
_reflns_number_total 1984
_reflns_threshold_expression I>2\s(I)
_cod_data_source_file gg1095.cif
_cod_data_source_block I
_cod_depositor_comments
;
The following automatic conversions were performed:

'_chemical_melting_point' value '48-49\% C' was changed to '321.6(5)'
- it was converted from degrees Celsius(C) to Kelvins(K), the average
value was taken and precision was estimated.

Automatic conversion script
Id: cif_fix_values 1646 2011-03-28 12:23:43Z adriana 

The following automatic conversions were performed:

'_chemical_melting_point' value '48-49\% C' was changed to '321.6(5)'
- it was converted from degrees Celsius(C) to Kelvins(K), the average
value was taken and precision was estimated.

Automatic conversion script
Id: cif_fix_values 1715 2011-07-08 13:25:40Z adriana 
;
_cod_original_cell_volume 801.30(17)
_cod_original_sg_symbol_H-M 'P 21/n'
_cod_database_code 2012576
_cod_database_fobs_code 2012576

loop_
_symmetry_equiv_pos_as_xyz
'x, y, z'
'-x+1/2, y+1/2, -z+1/2'
'-x, -y, -z'
'x-1/2, -y-1/2, z-1/2'

loop_
_atom_site_label
_atom_site_fract_x
_atom_site_fract_y
_atom_site_fract_z
_atom_site_U_iso_or_equiv
_atom_site_adp_type
_atom_site_calc_flag
_atom_site_refinement_flags
_atom_site_occupancy
_atom_site_disorder_assembly
_atom_site_disorder_group
_atom_site_type_symbol
F1 .40753(7) .35793(17) .42576(7) .0374(3) Uani d . 1 . . F
F2 .47320(7) .03793(16) .35519(7) .0364(3) Uani d . 1 . . F
F3 .57378(7) .36128(17) .36928(7) .0372(3) Uani d . 1 . . F
N .34142(11) .9956(2) -.15647(10) .0331(3) Uani d . 1 . . N
C1 .32420(11) .5166(2) .03198(10) .0222(3) Uani d . 1 . . C
C2 .41226(11) .6452(2) .08568(11) .0254(3) Uani d . 1 . . C
H2 .4400 .7870 .0530 .030 Uiso calc R 1 . . H
C3 .46010(11) .5677(3) .18710(11) .0251(3) Uani d . 1 . . C
H3 .5203 .6564 .2237 .030 Uiso calc R 1 . . H
C4 .41976(10) .3612(2) .23453(10) .0220(3) Uani d . 1 . . C
C5 .33092(11) .2319(3) .18199(11) .0253(3) Uani d . 1 . . C
H5 .3031 .0904 .2149 .030 Uiso calc R 1 . . H
C6 .28337(11) .3111(2) .08131(11) .0249(3) Uani d . 1 . . C
H6 .2221 .2241 .0455 .030 Uiso calc R 1 . . H
C7 .27086(12) .5867(3) -.08045(11) .0267(3) Uani d . 1 . . C
H7A .2855 .4560 -.1328 .032 Uiso calc R 1 . . H
H7B .1883 .5975 -.0768 .032 Uiso calc R 1 . . H
C8 .31094(11) .8160(3) -.12318(11) .0249(3) Uani d . 1 . . C
C9 .46882(11) .2799(3) .34483(11) .0260(3) Uani d . 1 . . C

loop_
_atom_site_aniso_label
_atom_site_aniso_U_11
_atom_site_aniso_U_22
_atom_site_aniso_U_33
_atom_site_aniso_U_12
_atom_site_aniso_U_13
_atom_site_aniso_U_23
F1 .0395(5) .0510(6) .0228(4) .0123(4) .0095(4) -.0042(4)
F2 .0469(6) .0293(5) .0322(5) .0068(4) -.0019(4) .0014(4)
F3 .0271(5) .0504(6) .0329(5) -.0021(4) -.0044(4) -.0004(4)
N .0391(7) .0306(7) .0299(6) -.0019(5) .0048(5) .0015(5)
C1 .0217(6) .0230(7) .0222(6) .0009(5) .0049(5) -.0024(5)
C2 .0265(7) .0226(7) .0275(7) -.0035(5) .0050(5) -.0013(5)
C3 .0223(6) .0260(7) .0271(7) -.0027(5) .0015(5) -.0063(5)
C4 .0209(6) .0247(7) .0210(6) .0032(5) .0054(5) -.0041(5)
C5 .0253(7) .0257(7) .0256(7) -.0036(5) .0058(5) -.0004(5)
C6 .0229(7) .0267(7) .0252(7) -.0053(5) .0031(5) -.0032(5)
C7 .0289(7) .0275(7) .0238(6) -.0047(6) .0017(5) -.0007(5)
C8 .0250(7) .0289(7) .0211(6) .0020(5) .0034(5) -.0022(5)
C9 .0247(7) .0292(7) .0244(7) .0026(5) .0038(5) -.0049(5)

loop_
_atom_type_symbol
_atom_type_description
_atom_type_scat_dispersion_real
_atom_type_scat_dispersion_imag
_atom_type_scat_source
C C .0033 .0016 'International Tables Vol C Tables 4.2.6.8 and 6.1.1.4'
H H .0000 .0000 'International Tables Vol C Tables 4.2.6.8 and 6.1.1.4'
N N .0061 .0033 'International Tables Vol C Tables 4.2.6.8 and 6.1.1.4'
F F .0171 .0103 'International Tables Vol C Tables 4.2.6.8 and 6.1.1.4'

loop_
_geom_angle_atom_site_label_1
_geom_angle_atom_site_label_2
_geom_angle_atom_site_label_3
_geom_angle
_geom_angle_publ_flag
C2 C1 C6 119.28(12) yes
C2 C1 C7 122.93(12) yes
C6 C1 C7 117.78(11) yes
C1 C2 C3 120.32(13) no
C4 C3 C2 119.81(12) no
C3 C4 C5 120.43(12) yes
C3 C4 C9 120.17(12) yes
C5 C4 C9 119.36(13) yes
C6 C5 C4 119.37(13) no
C5 C6 C1 120.78(12) no
C8 C7 C1 114.81(11) yes
N C8 C7 179.49(15) yes
F2 C9 F1 105.52(12) yes
F3 C9 F1 106.28(11) yes
F3 C9 F2 106.51(11) yes
F1 C9 C4 111.86(11) yes
F2 C9 C4 113.15(11) yes
F3 C9 C4 112.96(12) yes
C6 C5 H5 120.3 ?
C4 C5 H5 120.3 ?
C5 C6 H6 119.6 ?
C1 C6 H6 119.6 ?
C1 C2 H2 119.8 ?
C3 C2 H2 119.8 ?
C4 C3 H3 120.1 ?
C2 C3 H3 120.1 ?
C8 C7 H7A 108.6 ?
C1 C7 H7A 108.6 ?
C8 C7 H7B 108.6 ?
C1 C7 H7B 108.6 ?
H7A C7 H7B 107.5 ?

loop_
_geom_bond_atom_site_label_1
_geom_bond_atom_site_label_2
_geom_bond_site_symmetry_2
_geom_bond_distance
_geom_bond_publ_flag
F1 C9 . 1.3478(15) yes
F2 C9 . 1.3416(18) yes
F3 C9 . 1.3388(16) yes
N C8 . 1.1415(18) yes
C1 C2 . 1.3865(18) yes
C1 C6 . 1.3907(18) yes
C1 C7 . 1.5179(19) yes
C2 C3 . 1.3902(19) yes
C3 C4 . 1.3824(19) yes
C4 C5 . 1.3896(18) yes
C4 C9 . 1.4953(18) yes
C5 C6 . 1.3842(19) yes
C7 C8 . 1.4636(19) yes
C2 H2 . .9500 ?
C3 H3 . .9500 ?
C5 H5 . .9500 ?
C6 H6 . .9500 ?
C7 H7A . .9900 ?
C7 H7B . .9900 ?

loop_
_geom_torsion_atom_site_label_1
_geom_torsion_atom_site_label_2
_geom_torsion_atom_site_label_3
_geom_torsion_atom_site_label_4
_geom_torsion
_geom_torsion_publ_flag
C6 C1 C2 C3 .8(2) ?
C7 C1 C2 C3 -177.94(12) ?
C1 C2 C3 C4 .1(2) ?
C2 C3 C4 C5 -.7(2) ?
C2 C3 C4 C9 -178.51(12) ?
C3 C4 C5 C6 .3(2) ?
C9 C4 C5 C6 178.17(12) ?
C4 C5 C6 C1 .6(2) ?
C2 C1 C6 C5 -1.2(2) ?
C7 C1 C6 C5 177.64(12) ?
C2 C1 C7 C8 -6.39(19) yes
C6 C1 C7 C8 174.85(12) ?
C3 C4 C9 F1 96.13(15) yes
C3 C4 C9 F2 -144.86(12) yes
C3 C4 C9 F3 -23.73(17) yes
C5 C4 C9 F2 37.26(16) yes
C5 C4 C9 F3 158.38(12) ?
C5 C4 C9 F1 -81.75(16) ?

loop_
_cod_related_entry_id
_cod_related_entry_database
_cod_related_entry_code
1 ChemSpider 67895
